data_4305564
loop_
_publ_author_name
'M. Carla Aragoni'
'Massimiliano Arca'
'Andrea Bencini'
'Silvia Biagini'
'Alexander J. Blake'
'Claudia Caltagirone'
'Francesco Demartin'
'Greta De Filippo'
'Francesco A. Devillanova'
'Alessandra Garau'
'Karsten Gloe'
'Francesco Isaia'
'Vito Lippolis'
'Barbara Valtancoli'
'Marco Wenzel'

_publ_section_title
;
Interaction of Mixed-Donor Macrocycles Containing the 1,10-Phenanthroline
Subunit with Selected Transition and Post-Transition Metal Ions: Metal Ion
Recognition in Competitive Liquid-Liquid Solvent Extraction of CuII,
ZnII, PbII, CdII, AgI, and HgII
;
_journal_name_full 'Inorganic Chemistry'
_journal_page_first 8391
_journal_page_last 8404
_journal_paper_doi 10.1021/ic800548p
_journal_volume 47
_journal_year 2008
_chemical_formula_sum 'C38 H43 Cl4 N9 O16 Pb2 S2'
_chemical_formula_weight 1502.11
_chemical_name_systematic
;
 ?
;
_space_group_IT_number 15
_symmetry_cell_setting monoclinic
_symmetry_space_group_name_Hall '-C 2yc'
_symmetry_space_group_name_H-M 'C 1 2/c 1'
_atom_sites_solution_hydrogens geom
_atom_sites_solution_primary direct
_atom_sites_solution_secondary difmap
_audit_creation_method SHELXL-97
_cell_angle_alpha 90.00
_cell_angle_beta 98.752(10)
_cell_angle_gamma 90.00
_cell_formula_units_Z 4
_cell_length_a 18.4957(18)
_cell_length_b 17.6502(19)
_cell_length_c 15.243(2)
_cell_measurement_reflns_used 1024
_cell_measurement_temperature 294(2)
_cell_measurement_theta_max 21.65
_cell_measurement_theta_min 2.31
_cell_volume 4918.2(10)
_computing_structure_refinement 'SHELXL-97 (Sheldrick, 1997)'
_diffrn_ambient_temperature 294(2)
_diffrn_measured_fraction_theta_full 0.994
_diffrn_measured_fraction_theta_max 0.994
_diffrn_measurement_device_type 'Bruker SMART CCD diffractometer'
_diffrn_measurement_method 'omega scan'
_diffrn_radiation_monochromator graphite
_diffrn_radiation_source 'fine-focus sealed tube'
_diffrn_radiation_type MoK\a
_diffrn_radiation_wavelength 0.71073
_diffrn_reflns_av_R_equivalents 0.0925
_diffrn_reflns_av_sigmaI/netI 0.1249
_diffrn_reflns_limit_h_max 14
_diffrn_reflns_limit_h_min -22
_diffrn_reflns_limit_k_max 21
_diffrn_reflns_limit_k_min -15
_diffrn_reflns_limit_l_max 18
_diffrn_reflns_limit_l_min -18
_diffrn_reflns_number 22193
_diffrn_reflns_theta_full 26.14
_diffrn_reflns_theta_max 26.14
_diffrn_reflns_theta_min 1.60
_exptl_absorpt_coefficient_mu 7.217
_exptl_absorpt_correction_T_max 1.000
_exptl_absorpt_correction_T_min 0.511
_exptl_absorpt_correction_type empirical
_exptl_absorpt_process_details SADABS
_exptl_crystal_colour colorless
_exptl_crystal_density_diffrn 2.029
_exptl_crystal_density_method 'not measured'
_exptl_crystal_description prism
_exptl_crystal_F_000 2904
_exptl_crystal_size_max 0.20
_exptl_crystal_size_mid 0.08
_exptl_crystal_size_min 0.07
_refine_diff_density_max 1.653
_refine_diff_density_min -2.048
_refine_diff_density_rms 0.128
_refine_ls_extinction_method none
_refine_ls_goodness_of_fit_ref 0.945
_refine_ls_hydrogen_treatment riding
_refine_ls_matrix_type full
_refine_ls_number_parameters 325
_refine_ls_number_reflns 4872
_refine_ls_number_restraints 0
_refine_ls_restrained_S_all 0.945
_refine_ls_R_factor_all 0.0974
_refine_ls_R_factor_gt 0.0588
_refine_ls_shift/su_max 0.001
_refine_ls_shift/su_mean 0.000
_refine_ls_structure_factor_coef Fsqd
_refine_ls_weighting_details 'calc w=1/[\s^2^(Fo^2^)+(0.0277P)^2^+0.0000P] where P=(Fo^2^+2Fc^2^)/3'
_refine_ls_weighting_scheme calc
_refine_ls_wR_factor_gt 0.0917
_refine_ls_wR_factor_ref 0.0990
_reflns_number_gt 2924
_reflns_number_total 4872
_reflns_threshold_expression >2sigma(I)
_cod_data_source_file ic800548p_si_001_3.cif
_cod_data_source_block '[Pb(L7)(ClO4)20.5MeCN]'
_cod_database_code 4305564

loop_
_symmetry_equiv_pos_as_xyz
'x, y, z'
'-x, y, -z+1/2'
'x+1/2, y+1/2, z'
'-x+1/2, y+1/2, -z+1/2'
'-x, -y, -z'
'x, -y, z-1/2'
'-x+1/2, -y+1/2, -z'
'x+1/2, -y+1/2, z-1/2'

loop_
_atom_site_label
_atom_site_type_symbol
_atom_site_fract_x
_atom_site_fract_y
_atom_site_fract_z
_atom_site_U_iso_or_equiv
_atom_site_adp_type
_atom_site_occupancy
_atom_site_symmetry_multiplicity
_atom_site_calc_flag
_atom_site_refinement_flags
_atom_site_disorder_assembly
_atom_site_disorder_group
Pb Pb 0.83694(2) 0.77862(2) 0.40144(2) 0.05051(13) Uani 1 1 d . . .
S S 0.88349(14) 0.7237(2) 0.24657(17) 0.0648(9) Uani 1 1 d . . .
N1 N 0.9720(4) 0.7894(6) 0.4469(5) 0.049(2) Uani 1 1 d . . .
N2 N 0.8918(4) 0.8982(6) 0.3547(4) 0.048(2) Uani 1 1 d . . .
N3 N 0.7652(4) 0.8524(8) 0.2590(5) 0.079(4) Uani 1 1 d . . .
H3N H 0.7169 0.8420 0.2580 0.095 Uiso 1 1 calc R . .
N4 N 0.9072(5) 0.6477(6) 0.4347(5) 0.069(3) Uani 1 1 d . . .
H4N H 0.8766 0.6148 0.4568 0.083 Uiso 1 1 calc R . .
C1 C 0.9717(6) 0.6629(9) 0.5063(6) 0.079(4) Uani 1 1 d . . .
H1A H 0.9549 0.6650 0.5635 0.094 Uiso 1 1 calc R . .
H1B H 1.0063 0.6215 0.5079 0.094 Uiso 1 1 calc R . .
C2 C 1.0082(6) 0.7335(9) 0.4913(7) 0.066(4) Uani 1 1 d . . .
C3 C 1.0830(6) 0.7410(9) 0.5309(7) 0.071(4) Uani 1 1 d . . .
H3 H 1.1086 0.7007 0.5601 0.085 Uiso 1 1 calc R . .
C4 C 1.1159(6) 0.8108(9) 0.5239(6) 0.071(4) Uani 1 1 d . . .
H4 H 1.1637 0.8187 0.5513 0.085 Uiso 1 1 calc R . .
C5 C 1.0777(5) 0.8689(8) 0.4761(6) 0.058(3) Uani 1 1 d . . .
C6 C 1.0039(5) 0.8557(7) 0.4384(5) 0.046(3) Uani 1 1 d . . .
C7 C 0.9623(5) 0.9135(7) 0.3875(6) 0.050(3) Uani 1 1 d . . .
C8 C 0.9953(6) 0.9844(9) 0.3808(6) 0.075(4) Uani 1 1 d . . .
C9 C 1.0710(7) 1.0009(10) 0.4186(7) 0.079(4) Uani 1 1 d . . .
H9 H 1.0918 1.0483 0.4129 0.095 Uiso 1 1 calc R . .
C10 C 1.1093(6) 0.9430(8) 0.4629(7) 0.066(3) Uani 1 1 d . . .
H10 H 1.1582 0.9512 0.4860 0.079 Uiso 1 1 calc R . .
C11 C 0.9525(8) 1.0389(9) 0.3350(7) 0.088(4) Uani 1 1 d . . .
H11 H 0.9711 1.0870 0.3272 0.105 Uiso 1 1 calc R . .
C12 C 0.8786(7) 1.0204(8) 0.2993(7) 0.067(3) Uani 1 1 d . . .
H12 H 0.8495 1.0565 0.2666 0.080 Uiso 1 1 calc R . .
C13 C 0.8511(5) 0.9539(7) 0.3116(6) 0.059(3) Uani 1 1 d . . .
C14 C 0.7734(6) 0.9312(8) 0.2764(8) 0.073(3) Uani 1 1 d . . .
H14A H 0.7421 0.9455 0.3193 0.087 Uiso 1 1 calc R . .
H14B H 0.7571 0.9589 0.2220 0.087 Uiso 1 1 calc R . .
C15 C 0.7846(6) 0.8227(10) 0.1730(6) 0.083(5) Uani 1 1 d . . .
H15A H 0.8272 0.8498 0.1598 0.100 Uiso 1 1 calc R . .
H15B H 0.7445 0.8338 0.1260 0.100 Uiso 1 1 calc R . .
C16 C 0.8006(6) 0.7378(8) 0.1718(7) 0.065(3) Uani 1 1 d . . .
H16A H 0.8063 0.7216 0.1124 0.078 Uiso 1 1 calc R . .
H16B H 0.7610 0.7092 0.1909 0.078 Uiso 1 1 calc R . .
C17 C 0.8770(7) 0.6246(9) 0.2730(8) 0.090(5) Uani 1 1 d . . .
H17A H 0.8280 0.6123 0.2839 0.108 Uiso 1 1 calc R . .
H17B H 0.8885 0.5934 0.2247 0.108 Uiso 1 1 calc R . .
C18 C 0.9315(7) 0.6122(10) 0.3550(7) 0.092(5) Uani 1 1 d . . .
H18A H 0.9382 0.5582 0.3651 0.111 Uiso 1 1 calc R . .
H18B H 0.9782 0.6335 0.3464 0.111 Uiso 1 1 calc R . .
Cl1 Cl 0.83369(18) 0.4704(2) 0.5267(3) 0.0833(10) Uani 1 1 d . . .
O11 O 0.8953(7) 0.4834(10) 0.5758(7) 0.181(7) Uani 1 1 d . . .
O12 O 0.7967(8) 0.5331(10) 0.5015(17) 0.232(10) Uani 1 1 d . . .
O13 O 0.7905(7) 0.4170(10) 0.5569(9) 0.216(9) Uani 1 1 d . . .
O14 O 0.8441(11) 0.4534(16) 0.4428(11) 0.285(15) Uani 1 1 d . . .
Cl2 Cl 0.64617(15) 0.7115(2) 0.3473(2) 0.0724(9) Uani 1 1 d . . .
O21 O 0.7103(6) 0.6691(6) 0.3429(8) 0.136(4) Uani 1 1 d . . .
O22 O 0.5942(8) 0.6755(7) 0.3767(11) 0.228(9) Uani 1 1 d . . .
O23 O 0.6240(10) 0.7321(12) 0.2558(9) 0.238(10) Uani 1 1 d . . .
O24 O 0.6634(4) 0.7832(6) 0.3903(6) 0.087(3) Uani 1 1 d . . .
N1S N 0.9089(16) 0.592(2) 0.7815(16) 0.121(10) Uani 0.50 1 d P . .
C2S C 0.9657(8) 0.5968(11) 0.7605(10) 0.100(5) Uani 1 1 d . . .

loop_
_atom_site_aniso_label
_atom_site_aniso_U_11
_atom_site_aniso_U_22
_atom_site_aniso_U_33
_atom_site_aniso_U_23
_atom_site_aniso_U_13
_atom_site_aniso_U_12
Pb 0.04243(17) 0.0615(3) 0.04976(17) 0.0056(3) 0.01403(11) -0.0063(2)
S 0.0535(13) 0.081(3) 0.0608(13) -0.0056(17) 0.0120(11) -0.0111(16)
N1 0.032(3) 0.069(8) 0.046(4) 0.008(5) 0.005(3) -0.011(5)
N2 0.049(4) 0.042(6) 0.052(4) 0.016(4) 0.007(3) 0.007(4)
N3 0.041(4) 0.141(12) 0.057(5) 0.029(7) 0.014(4) -0.003(6)
N4 0.077(6) 0.061(7) 0.071(5) 0.014(6) 0.018(5) -0.017(6)
C1 0.079(7) 0.101(13) 0.062(6) 0.008(8) 0.029(6) 0.050(9)
C2 0.049(6) 0.083(12) 0.070(7) -0.010(8) 0.023(5) -0.011(7)
C3 0.052(6) 0.083(11) 0.070(6) -0.011(7) -0.010(5) 0.028(7)
C4 0.049(5) 0.100(11) 0.060(6) -0.019(7) -0.004(5) -0.003(7)
C5 0.053(6) 0.075(9) 0.048(5) -0.024(6) 0.011(4) -0.007(6)
C6 0.046(5) 0.045(7) 0.052(5) -0.020(5) 0.025(4) -0.009(5)
C7 0.056(6) 0.049(8) 0.050(5) -0.001(5) 0.021(4) -0.002(6)
C8 0.077(7) 0.100(12) 0.055(6) 0.031(7) 0.030(5) -0.021(8)
C9 0.089(8) 0.092(12) 0.062(6) -0.032(8) 0.029(6) -0.035(9)
C10 0.057(6) 0.079(10) 0.064(6) -0.013(7) 0.020(5) -0.024(7)
C11 0.139(12) 0.060(11) 0.077(8) -0.019(8) 0.060(8) 0.004(10)
C12 0.093(8) 0.050(8) 0.061(6) 0.007(6) 0.027(6) 0.007(7)
C13 0.057(6) 0.070(9) 0.053(5) 0.009(6) 0.020(5) -0.002(6)
C14 0.063(7) 0.068(11) 0.086(8) 0.009(8) 0.009(6) 0.003(7)
C15 0.056(6) 0.141(17) 0.050(6) 0.008(8) 0.004(5) -0.001(9)
C16 0.066(6) 0.068(11) 0.056(6) -0.006(7) -0.003(5) -0.013(7)
C17 0.102(9) 0.085(13) 0.084(8) -0.036(9) 0.018(7) 0.000(9)
C18 0.088(8) 0.090(14) 0.098(9) -0.023(9) 0.009(7) 0.015(10)
Cl1 0.0689(18) 0.067(3) 0.104(2) 0.017(2) -0.0193(17) -0.0115(19)
O11 0.154(10) 0.203(18) 0.158(9) 0.039(12) -0.068(8) -0.059(12)
O12 0.144(12) 0.102(13) 0.45(3) 0.053(19) 0.060(16) 0.007(11)
O13 0.181(12) 0.226(19) 0.209(12) 0.142(13) -0.072(10) -0.150(13)
O14 0.27(2) 0.35(4) 0.198(15) 0.037(19) -0.079(15) -0.17(3)
Cl2 0.0607(14) 0.067(3) 0.0932(19) -0.027(2) 0.0223(14) -0.0184(16)
O21 0.104(7) 0.064(8) 0.238(12) -0.045(10) 0.021(7) 0.004(7)
O22 0.275(15) 0.088(11) 0.39(2) -0.111(13) 0.265(16) -0.124(12)
O23 0.259(19) 0.29(3) 0.136(9) -0.065(13) -0.062(11) 0.001(19)
O24 0.059(4) 0.086(9) 0.121(6) -0.048(6) 0.026(4) -0.023(5)
N1S 0.14(2) 0.12(3) 0.099(17) -0.011(18) 0.005(17) 0.04(2)
C2S 0.100(10) 0.116(15) 0.089(8) 0.021(10) 0.031(9) 0.010(11)

loop_
_atom_type_symbol
_atom_type_description
_atom_type_scat_dispersion_real
_atom_type_scat_dispersion_imag
_atom_type_scat_source
C C 0.0033 0.0016 'International Tables Vol C Tables 4.2.6.8 and 6.1.1.4'
H H 0.0000 0.0000 'International Tables Vol C Tables 4.2.6.8 and 6.1.1.4'
N N 0.0061 0.0033 'International Tables Vol C Tables 4.2.6.8 and 6.1.1.4'
O O 0.0106 0.0060 'International Tables Vol C Tables 4.2.6.8 and 6.1.1.4'
S S 0.1246 0.1234 'International Tables Vol C Tables 4.2.6.8 and 6.1.1.4'
Cl Cl 0.1484 0.1585 'International Tables Vol C Tables 4.2.6.8 and 6.1.1.4'
Pb Pb -3.3944 10.1111 'International Tables Vol C Tables 4.2.6.8 and 6.1.1.4'

loop_
_geom_angle_atom_site_label_1
_geom_angle_atom_site_label_2
_geom_angle_atom_site_label_3
_geom_angle
_geom_angle_site_symmetry_1
_geom_angle_site_symmetry_3
_geom_angle_publ_flag
N2 Pb N1 65.2(3) . . ?
N2 Pb N4 125.6(3) . . ?
N1 Pb N4 64.8(3) . . ?
N2 Pb N3 62.1(3) . . ?
N1 Pb N3 122.3(3) . . ?
N4 Pb N3 137.6(3) . . ?
N2 Pb S 82.1(2) . . ?
N1 Pb S 80.65(18) . . ?
N4 Pb S 69.94(18) . . ?
N3 Pb S 70.5(2) . . ?
C16 S C17 101.5(6) . . ?
C16 S Pb 98.4(4) . . ?
C17 S Pb 96.2(4) . . ?
C2 N1 C6 120.7(8) . . ?
C2 N1 Pb 119.6(7) . . ?
C6 N1 Pb 118.8(7) . . ?
C13 N2 C7 118.1(10) . . ?
C13 N2 Pb 122.4(6) . . ?
C7 N2 Pb 118.3(7) . . ?
C14 N3 C15 118.2(11) . . ?
C14 N3 Pb 107.3(7) . . ?
C15 N3 Pb 112.3(8) . . ?
C18 N4 C1 111.0(8) . . ?
C18 N4 Pb 114.1(7) . . ?
C1 N4 Pb 107.0(8) . . ?
C2 C1 N4 111.9(10) . . ?
N1 C2 C3 122.1(13) . . ?
N1 C2 C1 120.7(9) . . ?
C3 C2 C1 117.2(13) . . ?
C4 C3 C2 117.3(13) . . ?
C3 C4 C5 120.2(9) . . ?
C4 C5 C6 118.3(12) . . ?
C4 C5 C10 123.5(10) . . ?
C6 C5 C10 118.2(11) . . ?
N1 C6 C5 121.4(11) . . ?
N1 C6 C7 118.1(8) . . ?
C5 C6 C7 120.5(11) . . ?
N2 C7 C8 123.8(11) . . ?
N2 C7 C6 117.9(10) . . ?
C8 C7 C6 118.1(9) . . ?
C11 C8 C7 116.2(11) . . ?
C11 C8 C9 120.4(14) . . ?
C7 C8 C9 123.4(13) . . ?
C10 C9 C8 116.2(13) . . ?
C9 C10 C5 123.4(10) . . ?
C8 C11 C12 118.6(14) . . ?
C13 C12 C11 121.5(12) . . ?
C12 C13 N2 121.8(10) . . ?
C12 C13 C14 123.9(12) . . ?
N2 C13 C14 114.2(11) . . ?
N3 C14 C13 113.2(11) . . ?
N3 C15 C16 115.2(11) . . ?
C15 C16 S 106.2(8) . . ?
C18 C17 S 105.6(11) . . ?
N4 C18 C17 111.7(11) . . ?
O11 Cl1 O12 113.1(12) . . ?
O11 Cl1 O14 110.4(10) . . ?
O12 Cl1 O14 93.0(12) . . ?
O11 Cl1 O13 116.1(8) . . ?
O12 Cl1 O13 111.8(10) . . ?
O14 Cl1 O13 109.9(12) . . ?
O22 Cl2 O21 115.6(9) . . ?
O22 Cl2 O23 110.1(12) . . ?
O21 Cl2 O23 101.9(10) . . ?
O22 Cl2 O24 113.6(7) . . ?
O21 Cl2 O24 111.0(6) . . ?
O23 Cl2 O24 103.3(9) . . ?
N1S C2S C2S 175(2) . 2_756 ?

loop_
_geom_bond_atom_site_label_1
_geom_bond_atom_site_label_2
_geom_bond_distance
_geom_bond_site_symmetry_2
_geom_bond_publ_flag
Pb N2 2.492(9) . ?
Pb N1 2.495(6) . ?
Pb N4 2.661(11) . ?
Pb N3 2.701(9) . ?
Pb S 2.806(3) . ?
S C16 1.783(11) . ?
S C17 1.802(16) . ?
N1 C2 1.320(16) . ?
N1 C6 1.326(14) . ?
N2 C13 1.346(14) . ?
N2 C7 1.352(11) . ?
N3 C14 1.418(17) . ?
N3 C15 1.505(15) . ?
N4 C18 1.497(14) . ?
N4 C1 1.513(13) . ?
C1 C2 1.452(19) . ?
C2 C3 1.429(15) . ?
C3 C4 1.38(2) . ?
C4 C5 1.388(17) . ?
C5 C6 1.417(12) . ?
C5 C10 1.459(17) . ?
C6 C7 1.431(15) . ?
C7 C8 1.403(18) . ?
C8 C11 1.367(18) . ?
C8 C9 1.460(15) . ?
C9 C10 1.363(18) . ?
C11 C12 1.431(17) . ?
C12 C13 1.303(16) . ?
C13 C14 1.511(15) . ?
C15 C16 1.53(2) . ?
C17 C18 1.497(16) . ?
Cl1 O11 1.285(10) . ?
Cl1 O12 1.327(17) . ?
Cl1 O14 1.35(2) . ?
Cl1 O13 1.360(11) . ?
Cl2 O22 1.288(9) . ?
Cl2 O21 1.412(11) . ?
Cl2 O23 1.439(14) . ?
Cl2 O24 1.440(9) . ?
N1S C2S 1.15(3) . ?
C2S C2S 1.36(3) 2_756 ?
